data_2013902
loop_
_publ_author_name
'Yavuz K\"oysal'
'\,Samil I\,s\?ik'
'Meri\,c K\"oksal'
'Hakk\?i Erdo\~gan'
'Nesrin Gokhan'

_publ_section_title
;3-[4-(4-Fluorophenyl)piperazin-1-ylmethyl]-5-methyl-1,3-benzoxazol-2(3<i>H</i>)-one
 and
 3-[4-(2-fluorophenyl)piperazin-1-ylmethyl]-5-methyl-1,3-benzoxazol-2(3<i>H</i>)-one
;
_journal_issue 4
_journal_name_full 'Acta Crystallographica Section C'
_journal_page_first o232
_journal_page_last o234
_journal_paper_doi 10.1107/S0108270104003269
_journal_volume 60
_journal_year 2004
_chemical_formula_iupac 'C19 H20 F N3 O2'
_chemical_formula_moiety 'C19 H20 F N3 O2'
_chemical_formula_sum 'C19 H20 F N3 O2'
_chemical_formula_weight 341.22
_chemical_name_systematic
;
3-[4-(2-Fluorophenyl)piperazin-1-ylmethyl]-5-methyl-1,3-benzoxazol-2(3H)-one
;
_space_group_IT_number 14
_symmetry_cell_setting monoclinic
_symmetry_space_group_name_Hall '-P 2ybc'
_symmetry_space_group_name_H-M 'P 1 21/c 1'
_atom_sites_solution_hydrogens constr
_atom_sites_solution_primary direct
_atom_sites_solution_secondary difmap
_cell_angle_alpha 90.00
_cell_angle_beta 91.422(5)
_cell_angle_gamma 90.00
_cell_formula_units_Z 4
_cell_length_a 15.7467(10)
_cell_length_b 9.5470(4)
_cell_length_c 11.4779(6)
_cell_measurement_reflns_used 19436
_cell_measurement_temperature 293(2)
_cell_measurement_theta_max 29.45
_cell_measurement_theta_min 0.00
_cell_volume 1724.98(16)
_computing_cell_refinement 'STOE X-AREA'
_computing_data_collection 'STOE X-AREA (Stoe & Cie, 2002)'
_computing_data_reduction 'STOE X-RED (Stoe & Cie, 2002)'
_computing_molecular_graphics 'ORTEPIII (Burnett & Johnson, 1996)'
_computing_publication_material 'WinGX (Farrugia, 1997) and PARST (Nardelli, 1995)'
_computing_structure_refinement 'SHELXL97 (Sheldrick, 1997)'
_computing_structure_solution 'SHELXS97 (Sheldrick, 1997)'
_diffrn_ambient_temperature 293(2)
_diffrn_detector_area_resol_mean 6.67
_diffrn_measured_fraction_theta_full 1.000
_diffrn_measured_fraction_theta_max 1.000
_diffrn_measurement_device_type 'STOE IPDS 2'
_diffrn_measurement_method '\w scan'
_diffrn_radiation_monochromator graphite
_diffrn_radiation_source 'fine-focus sealed tube'
_diffrn_radiation_type MoK\a
_diffrn_radiation_wavelength 0.71073
_diffrn_reflns_av_R_equivalents 0.0927
_diffrn_reflns_av_sigmaI/netI 0.0399
_diffrn_reflns_limit_h_max 19
_diffrn_reflns_limit_h_min -19
_diffrn_reflns_limit_k_max 11
_diffrn_reflns_limit_k_min -11
_diffrn_reflns_limit_l_max 13
_diffrn_reflns_limit_l_min -14
_diffrn_reflns_number 24265
_diffrn_reflns_theta_full 25.99
_diffrn_reflns_theta_max 25.99
_diffrn_reflns_theta_min 2.50
_exptl_absorpt_coefficient_mu 0.094
_exptl_absorpt_correction_T_max 0.9802
_exptl_absorpt_correction_T_min 0.8784
_exptl_absorpt_correction_type integration
_exptl_absorpt_process_details '(STOE X-RED; Stoe & Cie, 2002)'
_exptl_crystal_colour colourless
_exptl_crystal_density_diffrn 1.314
_exptl_crystal_density_method 'not measured'
_exptl_crystal_description prism
_exptl_crystal_F_000 720
_exptl_crystal_size_max 0.600
_exptl_crystal_size_mid 0.417
_exptl_crystal_size_min 0.310
_refine_diff_density_max 0.209
_refine_diff_density_min -0.151
_refine_ls_extinction_coef 0.015(2)
_refine_ls_extinction_expression Fc^*^=kFc[1+0.001xFc^2^\l^3^/sin(2\q)]^-1/4^
_refine_ls_extinction_method SHELXL97
_refine_ls_goodness_of_fit_ref 1.070
_refine_ls_hydrogen_treatment 'see text'
_refine_ls_matrix_type full
_refine_ls_number_parameters 246
_refine_ls_number_reflns 3392
_refine_ls_number_restraints 0
_refine_ls_restrained_S_all 1.070
_refine_ls_R_factor_all 0.0488
_refine_ls_R_factor_gt 0.0410
_refine_ls_shift/su_max 0.000
_refine_ls_shift/su_mean 0.000
_refine_ls_structure_factor_coef Fsqd
_refine_ls_weighting_details 'calc w=1/[\s^2^(Fo^2^)+(0.0658P)^2^+0.1274P] where P=(Fo^2^+2Fc^2^)/3'
_refine_ls_weighting_scheme calc
_refine_ls_wR_factor_gt 0.1179
_refine_ls_wR_factor_ref 0.1235
_reflns_number_gt 2779
_reflns_number_total 3392
_reflns_threshold_expression I>2\s(I)
_cod_data_source_file av1163.cif
_cod_data_source_block II
_cod_original_sg_symbol_H-M 'P 21/c'
_cod_database_code 2013902

loop_
_symmetry_equiv_pos_as_xyz
'x, y, z'
'-x, y+1/2, -z+1/2'
'-x, -y, -z'
'x, -y-1/2, z-1/2'

loop_
_atom_site_label
_atom_site_fract_x
_atom_site_fract_y
_atom_site_fract_z
_atom_site_U_iso_or_equiv
_atom_site_adp_type
_atom_site_calc_flag
_atom_site_refinement_flags
_atom_site_occupancy
_atom_site_disorder_assembly
_atom_site_disorder_group
_atom_site_type_symbol
F1 -0.02623(7) 0.84447(13) 0.02487(12) 0.1032(4) Uani d . 1 . . F
O1 0.41098(7) 0.76653(12) -0.10543(10) 0.0726(3) Uani d . 1 . . O
O2 0.44069(6) 0.54729(11) -0.16695(8) 0.0625(3) Uani d . 1 . . O
N1 0.07924(7) 0.67022(13) 0.15050(9) 0.0566(3) Uani d . 1 . . N
N2 0.25221(6) 0.60123(11) 0.11386(8) 0.0514(3) Uani d . 1 . . N
N3 0.37578(6) 0.56932(12) 0.00110(9) 0.0525(3) Uani d . 1 . . N
C1 -0.06219(10) 0.75215(18) 0.09803(15) 0.0711(4) Uani d . 1 . . C
C2 -0.14883(11) 0.7532(2) 0.10515(19) 0.0895(6) Uani d . 1 . . C
H2 -0.1814 0.8125 0.0580 0.123(8) Uiso d R 1 . . H
C3 -0.18693(11) 0.6660(3) 0.18300(19) 0.0957(7) Uani d . 1 . . C
H3 -0.2456 0.6656 0.1895 0.100(6) Uiso d R 1 . . H
C4 -0.13785(12) 0.5789(3) 0.24992(18) 0.0979(7) Uani d . 1 . . C
H4 -0.1633 0.5208 0.3039 0.117(7) Uiso d R 1 . . H
C5 -0.05018(10) 0.5767(2) 0.23999(15) 0.0797(5) Uani d . 1 . . C
H5 -0.0182 0.5151 0.2860 0.102(7) Uiso d R 1 . . H
C6 -0.00974(9) 0.66396(16) 0.16311(12) 0.0586(3) Uani d . 1 . . C
C7 0.13017(9) 0.5996(2) 0.23995(12) 0.0679(4) Uani d . 1 . . C
H7A 0.1108 0.6258 0.3164 0.075(5) Uiso d R 1 . . H
H7B 0.1239 0.4991 0.2315 0.085(6) Uiso d R 1 . . H
C8 0.22230(9) 0.63949(19) 0.22851(11) 0.0644(4) Uani d . 1 . . C
H8A 0.2562 0.5918 0.2880 0.080(5) Uiso d R 1 . . H
H8B 0.2288 0.7396 0.2401 0.083(5) Uiso d R 1 . . H
C9 0.20062(8) 0.66981(17) 0.02394(12) 0.0608(4) Uani d . 1 . . C
H9A 0.2201 0.6424 -0.0523 0.077(5) Uiso d R 1 . . H
H9B 0.2067 0.7706 0.0310 0.071(5) Uiso d R 1 . . H
C10 0.10865(9) 0.63019(18) 0.03537(11) 0.0615(4) Uani d . 1 . . C
H10A 0.0747 0.6774 -0.0244 0.081(5) Uiso d R 1 . . H
H10B 0.1020 0.5300 0.0246 0.077(5) Uiso d R 1 . . H
C11 0.34135(8) 0.63315(15) 0.10457(11) 0.0547(3) Uani d . 1 . . C
H11A 0.3491 0.7339 0.1013 0.063(4) Uiso d R 1 . . H
H11B 0.3719 0.5984 0.1731 0.061(4) Uiso d R 1 . . H
C12 0.40852(8) 0.64277(16) -0.08915(11) 0.0567(3) Uani d . 1 . . C
C13 0.42527(8) 0.41439(15) -0.12344(11) 0.0547(3) Uani d . 1 . . C
C14 0.44493(8) 0.28826(17) -0.17164(13) 0.0637(4) Uani d . 1 . . C
H14 0.4730 0.2815 -0.2418 0.081(5) Uiso d R 1 . . H
C15 0.42038(9) 0.17060(17) -0.11008(14) 0.0651(4) Uani d . 1 . . C
H15 0.4328 0.0827 -0.1401 0.073(5) Uiso d R 1 . . H
C16 0.37814(9) 0.17879(15) -0.00525(13) 0.0596(3) Uani d . 1 . . C
C17 0.35979(8) 0.30978(15) 0.04181(11) 0.0550(3) Uani d . 1 . . C
H17 0.3317 0.3178 0.1118 0.054(4) Uiso d R 1 . . H
C18 0.38446(7) 0.42639(14) -0.01861(11) 0.0495(3) Uani d . 1 . . C
C19 0.35196(13) 0.04793(18) 0.05641(16) 0.0813(5) Uani d . 1 . . C
H19A 0.3211 0.0723 0.1246 0.122 Uiso calc R 1 . . H
H19B 0.4016 -0.0049 0.0789 0.122 Uiso calc R 1 . . H
H19C 0.3164 -0.0075 0.0053 0.122 Uiso calc R 1 . . H

loop_
_atom_site_aniso_label
_atom_site_aniso_U_11
_atom_site_aniso_U_22
_atom_site_aniso_U_33
_atom_site_aniso_U_12
_atom_site_aniso_U_13
_atom_site_aniso_U_23
F1 0.0863(7) 0.0943(8) 0.1281(10) 0.0026(5) -0.0140(6) 0.0365(7)
O1 0.0836(7) 0.0659(7) 0.0688(6) -0.0086(5) 0.0142(5) 0.0060(5)
O2 0.0627(5) 0.0744(6) 0.0510(5) -0.0081(5) 0.0152(4) -0.0044(4)
N1 0.0525(6) 0.0705(7) 0.0470(6) 0.0032(5) 0.0021(4) -0.0039(5)
N2 0.0538(6) 0.0595(6) 0.0413(5) 0.0023(5) 0.0057(4) -0.0025(4)
N3 0.0531(6) 0.0580(6) 0.0469(6) -0.0002(5) 0.0096(4) -0.0035(5)
C1 0.0651(8) 0.0691(9) 0.0785(10) 0.0010(7) -0.0075(7) -0.0073(8)
C2 0.0625(9) 0.1030(14) 0.1022(14) 0.0110(9) -0.0153(9) -0.0196(12)
C3 0.0548(9) 0.1387(19) 0.0936(13) -0.0036(10) 0.0030(9) -0.0254(13)
C4 0.0688(10) 0.145(2) 0.0809(12) -0.0152(11) 0.0165(9) -0.0046(12)
C5 0.0659(9) 0.1091(14) 0.0644(9) -0.0007(9) 0.0112(7) 0.0058(9)
C6 0.0540(7) 0.0681(8) 0.0539(7) 0.0014(6) 0.0018(6) -0.0129(6)
C7 0.0609(8) 0.0990(12) 0.0440(7) 0.0111(7) 0.0081(6) 0.0060(7)
C8 0.0593(7) 0.0932(12) 0.0409(7) 0.0121(7) 0.0018(6) -0.0065(7)
C9 0.0597(8) 0.0784(10) 0.0445(7) -0.0013(6) 0.0034(6) 0.0056(6)
C10 0.0601(7) 0.0810(10) 0.0435(7) -0.0025(7) 0.0021(6) -0.0033(6)
C11 0.0547(7) 0.0603(8) 0.0494(7) 0.0009(6) 0.0056(5) -0.0089(6)
C12 0.0521(7) 0.0659(9) 0.0524(7) -0.0060(6) 0.0064(5) -0.0011(6)
C13 0.0460(6) 0.0691(8) 0.0491(7) -0.0021(6) 0.0052(5) -0.0058(6)
C14 0.0541(7) 0.0811(10) 0.0563(8) 0.0031(6) 0.0091(6) -0.0174(7)
C15 0.0602(8) 0.0678(9) 0.0674(9) 0.0105(7) -0.0001(6) -0.0175(7)
C16 0.0587(7) 0.0606(8) 0.0591(8) 0.0069(6) -0.0041(6) -0.0037(6)
C17 0.0554(7) 0.0617(8) 0.0479(7) 0.0056(6) 0.0034(5) -0.0025(6)
C18 0.0440(6) 0.0586(7) 0.0458(6) 0.0032(5) 0.0025(5) -0.0054(5)
C19 0.1041(13) 0.0597(9) 0.0802(11) 0.0072(8) 0.0023(9) 0.0005(8)

loop_
_atom_type_symbol
_atom_type_description
_atom_type_scat_dispersion_real
_atom_type_scat_dispersion_imag
_atom_type_scat_source
C C 0.0030 0.0020 'International Tables Vol C Tables 4.2.6.8 and 6.1.1.4'
H H 0.0000 0.0000 'International Tables Vol C Tables 4.2.6.8 and 6.1.1.4'
F F 0.0170 0.0100 'International Tables Vol C Tables 4.2.6.8 and 6.1.1.4'
N N 0.0060 0.0030 'International Tables Vol C Tables 4.2.6.8 and 6.1.1.4'
O O 0.0110 0.0060 'International Tables Vol C Tables 4.2.6.8 and 6.1.1.4'

loop_
_geom_angle_atom_site_label_1
_geom_angle_atom_site_label_2
_geom_angle_atom_site_label_3
_geom_angle
_geom_angle_publ_flag
C12 O2 C13 107.49(10) ?
C6 N1 C7 116.06(11) ?
C6 N1 C10 114.75(11) ?
C7 N1 C10 109.61(11) ?
C11 N2 C9 112.33(10) ?
C11 N2 C8 110.56(10) ?
C9 N2 C8 109.96(11) ?
C12 N3 C18 109.92(10) ?
C12 N3 C11 124.18(12) ?
C18 N3 C11 125.82(11) ?
F1 C1 C2 117.77(17) ?
F1 C1 C6 118.57(14) ?
C2 C1 C6 123.65(18) ?
C1 C2 C3 119.18(19) ?
C1 C2 H2 120.4 ?
C3 C2 H2 120.4 ?
C4 C3 C2 119.20(17) ?
C4 C3 H3 120.4 ?
C2 C3 H3 120.4 ?
C3 C4 C5 121.0(2) ?
C3 C4 H4 119.6 ?
C5 C4 H4 119.4 ?
C6 C5 C4 121.22(19) ?
C6 C5 H5 119.5 ?
C4 C5 H5 119.3 ?
C5 C6 C1 115.68(14) ?
C5 C6 N1 124.40(14) ?
C1 C6 N1 119.90(14) ?
N1 C7 C8 109.66(12) yes
N1 C7 H7A 109.8 ?
C8 C7 H7A 109.8 ?
N1 C7 H7B 109.6 ?
C8 C7 H7B 109.7 ?
H7A C7 H7B 108.2 ?
N2 C8 C7 110.41(12) yes
N2 C8 H8A 109.5 ?
C7 C8 H8A 109.5 ?
N2 C8 H8B 109.6 ?
C7 C8 H8B 109.6 ?
H8A C8 H8B 108.1 ?
N2 C9 C10 110.30(11) yes
N2 C9 H9A 109.6 ?
C10 C9 H9A 109.7 ?
N2 C9 H9B 109.6 ?
C10 C9 H9B 109.5 ?
H9A C9 H9B 108.1 ?
N1 C10 C9 109.88(11) yes
N1 C10 H10A 109.6 ?
C9 C10 H10A 109.7 ?
N1 C10 H10B 109.7 ?
C9 C10 H10B 109.7 ?
H10A C10 H10B 108.2 ?
N2 C11 N3 110.83(10) ?
N2 C11 H11A 109.6 ?
N3 C11 H11A 109.5 ?
N2 C11 H11B 109.4 ?
N3 C11 H11B 109.4 ?
H11A C11 H11B 108.1 ?
O1 C12 N3 129.86(13) yes
O1 C12 O2 122.46(12) yes
N3 C12 O2 107.68(12) ?
C14 C13 C18 122.76(13) ?
C14 C13 O2 128.17(12) ?
C18 C13 O2 109.07(11) ?
C13 C14 C15 116.07(13) ?
C13 C14 H14 122.0 ?
C15 C14 H14 122.0 ?
C14 C15 C16 122.70(14) ?
C14 C15 H15 118.6 ?
C16 C15 H15 118.7 ?
C15 C16 C17 119.55(14) ?
C15 C16 C19 120.30(14) ?
C17 C16 C19 120.15(14) ?
C18 C17 C16 117.86(13) ?
C18 C17 H17 121.1 ?
C16 C17 H17 121.1 ?
C17 C18 C13 121.05(12) ?
C17 C18 N3 133.11(11) ?
C13 C18 N3 105.82(11) ?
C16 C19 H19A 109.5 ?
C16 C19 H19B 109.5 ?
H19A C19 H19B 109.5 ?
C16 C19 H19C 109.5 ?
H19A C19 H19C 109.5 ?
H19B C19 H19C 109.5 ?

loop_
_geom_bond_atom_site_label_1
_geom_bond_atom_site_label_2
_geom_bond_site_symmetry_2
_geom_bond_distance
_geom_bond_publ_flag
F1 C1 . 1.351(2) yes
O1 C12 . 1.1970(18) yes
O2 C12 . 1.3810(17) yes
O2 C13 . 1.3872(17) yes
N1 C6 . 1.4134(17) yes
N1 C7 . 1.4530(18) yes
N1 C10 . 1.4620(17) yes
N2 C11 . 1.4429(16) yes
N2 C9 . 1.4535(17) yes
N2 C8 . 1.4553(16) yes
N3 C12 . 1.3628(17) yes
N3 C18 . 1.3905(17) yes
N3 C11 . 1.4518(15) yes
C1 C2 . 1.369(2) ?
C1 C6 . 1.385(2) ?
C2 C3 . 1.371(3) ?
C2 H2 . 0.9289 ?
C3 C4 . 1.359(3) ?
C3 H3 . 0.9293 ?
C4 C5 . 1.388(2) ?
C4 H4 . 0.9297 ?
C5 C6 . 1.381(2) ?
C5 H5 . 0.9299 ?
C7 C8 . 1.509(2) ?
C7 H7A . 0.9691 ?
C7 H7B . 0.9691 ?
C8 H8A . 0.9700 ?
C8 H8B . 0.9699 ?
C9 C10 . 1.5056(19) ?
C9 H9A . 0.9700 ?
C9 H9B . 0.9699 ?
C10 H10A . 0.9699 ?
C10 H10B . 0.9697 ?
C11 H11A . 0.9700 ?
C11 H11B . 0.9699 ?
C13 C14 . 1.364(2) ?
C13 C18 . 1.3828(17) ?
C14 C15 . 1.387(2) ?
C14 H14 . 0.9297 ?
C15 C16 . 1.391(2) ?
C15 H15 . 0.9298 ?
C16 C17 . 1.3953(19) ?
C16 C19 . 1.499(2) ?
C17 C18 . 1.3728(19) ?
C17 H17 . 0.9298 ?
C19 H19A . 0.9600 ?
C19 H19B . 0.9600 ?
C19 H19C . 0.9600 ?

loop_
_geom_hbond_atom_site_label_D
_geom_hbond_atom_site_label_H
_geom_hbond_atom_site_label_A
_geom_hbond_site_symmetry_A
_geom_hbond_distance_DH
_geom_hbond_distance_HA
_geom_hbond_distance_DA
_geom_hbond_angle_DHA
C14 H14 O1 2_644 0.93 2.57 3.4680(18) 163

loop_
_geom_torsion_atom_site_label_1
_geom_torsion_atom_site_label_2
_geom_torsion_atom_site_label_3
_geom_torsion_atom_site_label_4
_geom_torsion
_geom_torsion_publ_flag
F1 C1 C2 C3 -176.61(17) ?
C6 C1 C2 C3 2.1(3) ?
C1 C2 C3 C4 -1.1(3) ?
C2 C3 C4 C5 -0.4(3) ?
C3 C4 C5 C6 0.9(3) ?
C4 C5 C6 C1 0.0(2) ?
C4 C5 C6 N1 178.21(16) ?
F1 C1 C6 C5 177.16(15) ?
C2 C1 C6 C5 -1.5(2) ?
F1 C1 C6 N1 -1.1(2) ?
C2 C1 C6 N1 -179.81(15) ?
C7 N1 C6 C5 -12.2(2) yes
C10 N1 C6 C5 117.40(17) yes
C7 N1 C6 C1 165.97(14) ?
C10 N1 C6 C1 -64.47(18) ?
C6 N1 C7 C8 -168.68(12) ?
C10 N1 C7 C8 59.34(17) ?
C11 N2 C8 C7 -177.27(12) ?
C9 N2 C8 C7 58.13(17) ?
N1 C7 C8 N2 -59.02(18) yes
C11 N2 C9 C10 178.47(11) ?
C8 N2 C9 C10 -57.96(16) ?
C6 N1 C10 C9 167.96(12) ?
C7 N1 C10 C9 -59.37(17) ?
N2 C9 C10 N1 58.71(16) yes
C9 N2 C11 N3 -68.75(14) ?
C8 N2 C11 N3 168.02(11) ?
C12 N3 C11 N2 117.10(13) ?
C18 N3 C11 N2 -66.38(16) yes
C18 N3 C12 O1 177.94(14) ?
C11 N3 C12 O1 -5.1(2) ?
C18 N3 C12 O2 -1.47(14) ?
C11 N3 C12 O2 175.53(11) ?
C13 O2 C12 O1 -178.22(13) ?
C13 O2 C12 N3 1.24(13) ?
C12 O2 C13 C14 179.13(13) ?
C12 O2 C13 C18 -0.57(14) ?
C18 C13 C14 C15 1.0(2) ?
O2 C13 C14 C15 -178.70(13) ?
C13 C14 C15 C16 0.0(2) ?
C14 C15 C16 C17 -0.6(2) ?
C14 C15 C16 C19 179.02(14) ?
C15 C16 C17 C18 0.17(19) ?
C19 C16 C17 C18 -179.43(13) ?
C16 C17 C18 C13 0.77(18) ?
C16 C17 C18 N3 178.97(13) ?
C14 C13 C18 C17 -1.4(2) ?
O2 C13 C18 C17 178.32(11) ?
C14 C13 C18 N3 179.97(12) ?
O2 C13 C18 N3 -0.31(14) ?
C12 N3 C18 C17 -177.29(13) ?
C11 N3 C18 C17 5.8(2) ?
C12 N3 C18 C13 1.10(14) ?
C11 N3 C18 C13 -175.84(11) ?

loop_
_cod_related_entry_id
_cod_related_entry_database
_cod_related_entry_code
1 ChemSpider 21107560
